data_4325170
loop_
_publ_author_name
'Apple Wai-Yi Cheung'
'Larry Tso-Lun Lo'
'Chi-Chiu Ko'
'Shek-Man Yiu'

_publ_section_title
;
 Synthesis, Functionalization, Characterization, and Photophysical Study
 of Carbonyl-Containing Isocyano Rhenium(I) Diimine Complexes
;
_journal_name_full 'Inorganic Chemistry'
_journal_page_first 4798
_journal_page_last 4810
_journal_paper_doi 10.1021/ic102429t
_journal_volume 50
_journal_year 2011
_chemical_formula_moiety 'C40 H36 Cl3 N5 O Re, F6 P'
_chemical_formula_sum 'C40 H36 Cl3 F6 N5 O P Re'
_chemical_formula_weight 1040.26
_space_group_crystal_system monoclinic
_space_group_IT_number 14
_space_group_name_Hall '-P 2yn'
_space_group_name_H-M_alt 'P 1 21/n 1'
_symmetry_space_group_name_Hall '-P 2yn'
_symmetry_space_group_name_H-M 'P 1 21/n 1'
_atom_sites_solution_hydrogens geom
_atom_sites_solution_primary direct
_atom_sites_solution_secondary difmap
_audit_creation_method SHELXL-97
_cell_angle_alpha 90.00
_cell_angle_beta 96.219(3)
_cell_angle_gamma 90.00
_cell_formula_units_Z 4
_cell_length_a 14.4834(4)
_cell_length_b 23.0100(7)
_cell_length_c 14.6848(7)
_cell_measurement_reflns_used 24733
_cell_measurement_temperature 100(2)
_cell_measurement_theta_max 71.6592
_cell_measurement_theta_min 3.5826
_cell_volume 4865.1(3)
_computing_cell_refinement
;
CrysAlisPro, Oxford Diffraction Ltd.,
Version 1.171.33.66 (release 28-04-2010 CrysAlis171 .NET)
(compiled Apr 28 2010,14:27:37)
;
_computing_data_collection
;
CrysAlisPro, Oxford Diffraction Ltd.,
Version 1.171.33.66 (release 28-04-2010 CrysAlis171 .NET)
(compiled Apr 28 2010,14:27:37)
;
_computing_data_reduction
;
CrysAlisPro, Oxford Diffraction Ltd.,
Version 1.171.33.66 (release 28-04-2010 CrysAlis171 .NET)
(compiled Apr 28 2010,14:27:37)
;
_computing_molecular_graphics
;
OLEX2: a complete structure solution, refinement and analysis program. 
Dolomanov et al., J. Appl. Cryst. (2009). 42, 339-341
;
_computing_publication_material
;
OLEX2: a complete structure solution, refinement and analysis program. 
Dolomanov et al., J. Appl. Cryst. (2009). 42, 339-341
;
_computing_structure_refinement 'SHELXL-97 (Sheldrick, 1997)'
_computing_structure_solution 'SHELXS-97 (Sheldrick, 1990)'
_diffrn_ambient_temperature 100.0
_diffrn_detector_area_resol_mean 16.127
_diffrn_measured_fraction_theta_full 0.996
_diffrn_measured_fraction_theta_max 0.996
_diffrn_measurement_details
;
1 omega    5.00   61.00   1.0000   10.0000
omega____ theta____ kappa____ phi______ frames
-        0.0000 -137.0000   40.0000 56

2 omega  -55.00   16.00   1.0000   10.0000
omega____ theta____ kappa____ phi______ frames
-        0.0000  -37.0000 -180.0000 71

3 omega   73.00  126.00   1.0000   20.0000
omega____ theta____ kappa____ phi______ frames
-       55.0000  125.0000 -180.0000 53

4 omega   78.00  116.00   1.0000   20.0000
omega____ theta____ kappa____ phi______ frames
-       55.0000  125.0000  150.0000 38

5 omega   87.00  122.00   1.0000   20.0000
omega____ theta____ kappa____ phi______ frames
-       55.0000  125.0000   90.0000 35

6 omega  -71.00    9.00   1.0000   40.0000
omega____ theta____ kappa____ phi______ frames
-      -64.0000   25.0000 -120.0000 80

7 omega -134.00 -108.00   1.0000   40.0000
omega____ theta____ kappa____ phi______ frames
-      -64.0000 -137.0000 -139.0000 26

8 omega -134.00  -96.00   1.0000   40.0000
omega____ theta____ kappa____ phi______ frames
-      -64.0000 -137.0000   76.0000 38

9 omega -134.00  -73.00   1.0000   40.0000
omega____ theta____ kappa____ phi______ frames
-      -64.0000  -50.0000  120.0000 61

10 omega   54.00   81.00   1.0000   40.0000
omega____ theta____ kappa____ phi______ frames
-      110.0000  -50.0000 -180.0000 27

11 omega  129.00  177.00   1.0000   40.0000
omega____ theta____ kappa____ phi______ frames
-      110.0000   50.0000  -60.0000 48

12 omega   82.00  109.00   1.0000   40.0000
omega____ theta____ kappa____ phi______ frames
-      110.0000   77.0000  -30.0000 27

13 omega   41.00   71.00   1.0000   40.0000
omega____ theta____ kappa____ phi______ frames
-      110.0000  -25.0000  -90.0000 30

14 omega   51.00   78.00   1.0000   40.0000
omega____ theta____ kappa____ phi______ frames
-      110.0000  -50.0000   90.0000 27

15 omega   55.00   80.00   1.0000   40.0000
omega____ theta____ kappa____ phi______ frames
-      110.0000  -50.0000  150.0000 25

16 omega  150.00  177.00   1.0000   40.0000
omega____ theta____ kappa____ phi______ frames
-      110.0000   25.0000  -90.0000 27

17 omega   38.00   65.00   1.0000   40.0000
omega____ theta____ kappa____ phi______ frames
-      110.0000  -25.0000 -150.0000 27

18 omega   39.00   64.00   1.0000   40.0000
omega____ theta____ kappa____ phi______ frames
-      110.0000  -44.0000   84.0000 25

19 omega  127.00  176.00   1.0000   40.0000
omega____ theta____ kappa____ phi______ frames
-      110.0000  111.0000  -60.0000 49

20 omega   80.00  128.00   1.0000   40.0000
omega____ theta____ kappa____ phi______ frames
-      110.0000   25.0000  -90.0000 48

21 omega   39.00   70.00   1.0000   40.0000
omega____ theta____ kappa____ phi______ frames
-      110.0000  -25.0000  -30.0000 31

22 omega   37.00   71.00   1.0000   40.0000
omega____ theta____ kappa____ phi______ frames
-      110.0000  -25.0000 -120.0000 34

23 omega   38.00   67.00   1.0000   40.0000
omega____ theta____ kappa____ phi______ frames
-      110.0000  -25.0000  -60.0000 29

24 omega   37.00   62.00   1.0000   40.0000
omega____ theta____ kappa____ phi______ frames
-      110.0000  -25.0000    0.0000 25

25 omega  144.00  171.00   1.0000   40.0000
omega____ theta____ kappa____ phi______ frames
-      110.0000   77.0000  -30.0000 27

26 omega  121.00  178.00   1.0000   40.0000
omega____ theta____ kappa____ phi______ frames
-      110.0000   25.0000    0.0000 57

27 omega  -70.00   -5.00   1.0000   10.0000
omega____ theta____ kappa____ phi______ frames
-        0.0000  -77.0000  150.0000 65

28 omega -125.00  -81.00   1.0000   20.0000
omega____ theta____ kappa____ phi______ frames
-      -55.0000  -77.0000   90.0000 44

29 omega  -66.00  -40.00   1.0000   20.0000
omega____ theta____ kappa____ phi______ frames
-      -55.0000  -77.0000   90.0000 26

30 omega   -3.00   46.00   1.0000   20.0000
omega____ theta____ kappa____ phi______ frames
-       55.0000  -77.0000  120.0000 49

31 omega   73.00   98.00   1.0000   20.0000
omega____ theta____ kappa____ phi______ frames
-       55.0000  125.0000  120.0000 25

32 omega   79.00  120.00   1.0000   20.0000
omega____ theta____ kappa____ phi______ frames
-       55.0000  125.0000    0.0000 41

33 omega -133.00 -107.00   1.0000   40.0000
omega____ theta____ kappa____ phi______ frames
-      -64.0000 -137.0000 -103.0000 26

34 omega  -81.00  -44.00   1.0000   40.0000
omega____ theta____ kappa____ phi______ frames
-      -64.0000   50.0000    0.0000 37

35 omega -127.00  -69.00   1.0000   40.0000
omega____ theta____ kappa____ phi______ frames
-      -64.0000  137.0000  140.0000 58

36 omega   42.00   81.00   1.0000   40.0000
omega____ theta____ kappa____ phi______ frames
-      110.0000  -50.0000   60.0000 39

37 omega   44.00   83.00   1.0000   40.0000
omega____ theta____ kappa____ phi______ frames
-      110.0000  -50.0000  -30.0000 39

38 omega   44.00   70.00   1.0000   40.0000
omega____ theta____ kappa____ phi______ frames
-      110.0000  -25.0000    0.0000 26

39 omega   85.00  111.00   1.0000   40.0000
omega____ theta____ kappa____ phi______ frames
-      110.0000  -88.0000  155.0000 26

40 omega   96.00  143.00   1.0000   40.0000
omega____ theta____ kappa____ phi______ frames
-      110.0000  -88.0000    5.0000 47

41 omega   54.00   83.00   1.0000   40.0000
omega____ theta____ kappa____ phi______ frames
-      110.0000  -50.0000 -150.0000 29

42 omega   37.00   62.00   1.0000   40.0000
omega____ theta____ kappa____ phi______ frames
-      110.0000  -25.0000  150.0000 25

43 omega  104.00  146.00   1.0000   40.0000
omega____ theta____ kappa____ phi______ frames
-      110.0000  -88.0000  176.0000 42

44 omega   43.00   69.00   1.0000   40.0000
omega____ theta____ kappa____ phi______ frames
-      110.0000  -50.0000  -90.0000 26

45 omega  111.00  137.00   1.0000   40.0000
omega____ theta____ kappa____ phi______ frames
-      110.0000   50.0000  -90.0000 26

46 omega   37.00   65.00   1.0000   40.0000
omega____ theta____ kappa____ phi______ frames
-      110.0000  -25.0000   30.0000 28

47 omega   42.00  139.00   1.0000   40.0000
omega____ theta____ kappa____ phi______ frames
-      110.0000  -88.0000   76.0000 97

48 omega   56.00  146.00   1.0000   40.0000
omega____ theta____ kappa____ phi______ frames
-      110.0000  -88.0000 -131.0000 90

49 omega  143.00  162.00   1.0000   40.0000
omega____ theta____ kappa____ phi______ frames
-      110.0000   50.0000 -180.0000 19
;
_diffrn_measurement_device_type 'Xcalibur, Sapphire3, Gemini ultra'
_diffrn_measurement_method '\w scans'
_diffrn_orient_matrix_UB_11 -0.1004616
_diffrn_orient_matrix_UB_12 0.0210921
_diffrn_orient_matrix_UB_13 -0.0253893
_diffrn_orient_matrix_UB_21 0.0335544
_diffrn_orient_matrix_UB_22 0.0635858
_diffrn_orient_matrix_UB_23 0.0063444
_diffrn_orient_matrix_UB_31 0.0151278
_diffrn_orient_matrix_UB_32 -0.0012958
_diffrn_orient_matrix_UB_33 -0.1021475
_diffrn_radiation_monochromator mirror
_diffrn_radiation_source 'Enhance Ultra (Cu) X-ray Source'
_diffrn_radiation_type 'Cu K\a'
_diffrn_radiation_wavelength 1.5418
_diffrn_reflns_av_R_equivalents 0.0687
_diffrn_reflns_av_sigmaI/netI 0.0377
_diffrn_reflns_limit_h_max 17
_diffrn_reflns_limit_h_min -16
_diffrn_reflns_limit_k_max 27
_diffrn_reflns_limit_k_min -27
_diffrn_reflns_limit_l_max 14
_diffrn_reflns_limit_l_min -17
_diffrn_reflns_number 35595
_diffrn_reflns_theta_full 67.00
_diffrn_reflns_theta_max 67.00
_diffrn_reflns_theta_min 3.59
_exptl_absorpt_coefficient_mu 7.200
_exptl_absorpt_correction_T_max 1.0
_exptl_absorpt_correction_T_min 0.38926
_exptl_absorpt_correction_type multi-scan
_exptl_absorpt_process_details
;
CrysAlisPro, Oxford Diffraction Ltd.,
Version 1.171.33.66 (release 28-04-2010 CrysAlis171 .NET)
(compiled Apr 28 2010,14:27:37)
empirical absorption correction using spherical harmonics,
implemented in SCALE3 ABSPACK scaling algorithm.
;
_exptl_crystal_colour_modifier yellowish
_exptl_crystal_colour_primary yellow
_exptl_crystal_density_diffrn 1.420
_exptl_crystal_description plate
_exptl_crystal_F_000 2056
_exptl_crystal_size_max 0.90
_exptl_crystal_size_mid 0.20
_exptl_crystal_size_min 0.05
_refine_diff_density_max 4.494
_refine_diff_density_min -2.818
_refine_diff_density_rms 0.176
_refine_ls_extinction_method none
_refine_ls_goodness_of_fit_ref 1.055
_refine_ls_hydrogen_treatment constr
_refine_ls_matrix_type full
_refine_ls_number_parameters 520
_refine_ls_number_reflns 8653
_refine_ls_number_restraints 0
_refine_ls_restrained_S_all 1.055
_refine_ls_R_factor_all 0.0568
_refine_ls_R_factor_gt 0.0524
_refine_ls_shift/su_max 0.001
_refine_ls_shift/su_mean 0.000
_refine_ls_structure_factor_coef Fsqd
_refine_ls_weighting_details
;
calc w=1/[\s^2^(Fo^2^)+(0.1086P)^2^+9.4857P] where P=(Fo^2^+2Fc^2^)/3
;
_refine_ls_weighting_scheme calc
_refine_ls_wR_factor_gt 0.1463
_refine_ls_wR_factor_ref 0.1497
_reflns_number_gt 7835
_reflns_number_total 8653
_reflns_threshold_expression >2sigma(I)
_cod_data_source_file ic102429t_si_004.cif
_cod_data_source_block 072010A_APPLE
_cod_database_code 4325170

loop_
_space_group_symop_id
_space_group_symop_operation_xyz
1 'x, y, z'
2 '-x+1/2, y+1/2, -z+1/2'
3 '-x, -y, -z'
4 'x-1/2, -y-1/2, z-1/2'

loop_
_atom_site_label
_atom_site_type_symbol
_atom_site_fract_x
_atom_site_fract_y
_atom_site_fract_z
_atom_site_U_iso_or_equiv
_atom_site_adp_type
_atom_site_occupancy
_atom_site_symmetry_multiplicity
_atom_site_calc_flag
_atom_site_refinement_flags
Re1 Re 0.426052(13) 0.661892(8) 0.346432(13) 0.01697(11) Uani 1 1 d .
P1 P 0.86015(9) 0.76806(6) 0.43879(9) 0.0275(3) Uani 1 1 d .
F1 F 0.8410(2) 0.80110(16) 0.5316(2) 0.0393(8) Uani 1 1 d .
F2 F 0.8729(2) 0.70805(15) 0.4949(2) 0.0407(8) Uani 1 1 d .
F3 F 0.9686(2) 0.78090(16) 0.4606(2) 0.0427(8) Uani 1 1 d .
F4 F 0.8485(3) 0.82785(16) 0.3832(3) 0.0466(9) Uani 1 1 d .
F5 F 0.8782(2) 0.73428(14) 0.3463(2) 0.0354(7) Uani 1 1 d .
F6 F 0.7514(2) 0.75522(18) 0.4177(3) 0.0447(9) Uani 1 1 d .
O1 O 0.3212(2) 0.57814(15) 0.4607(3) 0.0277(8) Uani 1 1 d .
N1 N 0.3870(3) 0.5756(2) 0.1779(3) 0.0322(10) Uani 1 1 d .
N2 N 0.2521(3) 0.73957(19) 0.2852(3) 0.0277(9) Uani 1 1 d .
N3 N 0.4970(3) 0.7479(2) 0.5099(3) 0.0294(10) Uani 1 1 d .
N4 N 0.5162(3) 0.71073(17) 0.2646(3) 0.0186(8) Uani 1 1 d .
N5 N 0.5600(3) 0.62070(17) 0.3709(3) 0.0200(8) Uani 1 1 d .
C1 C 0.3990(3) 0.6083(2) 0.2379(4) 0.0232(10) Uani 1 1 d .
C2 C 0.3142(3) 0.7098(2) 0.3098(3) 0.0238(10) Uani 1 1 d .
C3 C 0.4682(3) 0.7164(2) 0.4523(3) 0.0221(10) Uani 1 1 d .
C4 C 0.3597(3) 0.6111(2) 0.4192(3) 0.0215(10) Uani 1 1 d .
C5 C 0.3800(4) 0.5388(2) 0.1021(4) 0.0320(12) Uani 1 1 d .
C6 C 0.3907(5) 0.5615(3) 0.0166(4) 0.0469(16) Uani 1 1 d .
H6 H 0.4032 0.6016 0.0093 0.056 Uiso 1 1 calc R
C7 C 0.3828(5) 0.5247(3) -0.0574(5) 0.0521(17) Uani 1 1 d .
H7 H 0.3858 0.5401 -0.1171 0.062 Uiso 1 1 calc R
C8 C 0.3711(5) 0.4674(3) -0.0470(5) 0.0509(17) Uani 1 1 d .
C9 C 0.3607(7) 0.4439(4) 0.0386(6) 0.076(3) Uani 1 1 d .
H9 H 0.3506 0.4034 0.0451 0.091 Uiso 1 1 calc R
C10 C 0.3653(6) 0.4803(3) 0.1145(5) 0.0532(18) Uani 1 1 d .
H10 H 0.3583 0.4651 0.1736 0.064 Uiso 1 1 calc R
C11 C 0.1898(3) 0.7826(2) 0.2532(4) 0.0265(11) Uani 1 1 d .
C12 C 0.2016(4) 0.8105(3) 0.1725(4) 0.0338(12) Uani 1 1 d .
H12 H 0.2509 0.7996 0.1383 0.041 Uiso 1 1 calc R
C13 C 0.1408(4) 0.8550(3) 0.1409(4) 0.0393(14) Uani 1 1 d .
H13 H 0.1491 0.8753 0.0860 0.047 Uiso 1 1 calc R
C14 C 0.0682(4) 0.8688(2) 0.1911(5) 0.0378(13) Uani 1 1 d .
C15 C 0.0541(4) 0.8402(2) 0.2704(4) 0.0328(13) Uani 1 1 d .
H15 H 0.0032 0.8503 0.3030 0.039 Uiso 1 1 calc R
C16 C 0.1153(4) 0.7963(2) 0.3026(4) 0.0295(11) Uani 1 1 d .
H16 H 0.1067 0.7759 0.3573 0.035 Uiso 1 1 calc R
C17 C 0.5344(3) 0.7891(2) 0.5730(3) 0.0256(11) Uani 1 1 d .
C18 C 0.4962(4) 0.7948(2) 0.6560(4) 0.0306(12) Uani 1 1 d .
H18 H 0.4455 0.7711 0.6690 0.037 Uiso 1 1 calc R
C19 C 0.5337(4) 0.8360(2) 0.7194(4) 0.0313(13) Uani 1 1 d .
H19 H 0.5090 0.8409 0.7762 0.038 Uiso 1 1 calc R
C20 C 0.6075(4) 0.8694(2) 0.6980(4) 0.0334(12) Uani 1 1 d .
C21 C 0.6470(4) 0.8630(3) 0.6179(5) 0.0408(14) Uani 1 1 d .
H21 H 0.6982 0.8864 0.6055 0.049 Uiso 1 1 calc R
C22 C 0.6103(4) 0.8209(3) 0.5543(4) 0.0388(13) Uani 1 1 d .
H22 H 0.6377 0.8147 0.4992 0.047 Uiso 1 1 calc R
C23 C 0.4876(3) 0.7524(2) 0.2042(3) 0.0244(10) Uani 1 1 d .
H23 H 0.4246 0.7644 0.1999 0.029 Uiso 1 1 calc R
C24 C 0.5454(4) 0.7785(2) 0.1482(3) 0.0255(10) Uani 1 1 d .
H24 H 0.5220 0.8080 0.1066 0.031 Uiso 1 1 calc R
C25 C 0.6384(3) 0.7618(2) 0.1522(3) 0.0215(10) Uani 1 1 d .
C26 C 0.6682(3) 0.7209(2) 0.2185(3) 0.0210(9) Uani 1 1 d .
H26 H 0.7319 0.7104 0.2268 0.025 Uiso 1 1 calc R
C27 C 0.6072(3) 0.6952(2) 0.2727(3) 0.0199(9) Uani 1 1 d .
C28 C 0.6324(3) 0.6459(2) 0.3350(3) 0.0194(9) Uani 1 1 d .
C29 C 0.7228(3) 0.6244(2) 0.3521(4) 0.0239(10) Uani 1 1 d .
H29 H 0.7727 0.6442 0.3286 0.029 Uiso 1 1 calc R
C30 C 0.7396(4) 0.5740(2) 0.4034(4) 0.0256(11) Uani 1 1 d .
C31 C 0.6630(3) 0.5477(2) 0.4366(4) 0.0250(10) Uani 1 1 d .
H31 H 0.6712 0.5125 0.4704 0.030 Uiso 1 1 calc R
C32 C 0.5770(3) 0.5716(2) 0.4213(3) 0.0228(10) Uani 1 1 d .
H32 H 0.5269 0.5533 0.4467 0.027 Uiso 1 1 calc R
C33 C 0.7039(3) 0.7850(2) 0.0860(4) 0.0244(10) Uani 1 1 d .
C34 C 0.6526(4) 0.8236(3) 0.0120(4) 0.0301(11) Uani 1 1 d .
H34A H 0.5992 0.8024 -0.0185 0.045 Uiso 1 1 calc R
H34B H 0.6948 0.8342 -0.0332 0.045 Uiso 1 1 calc R
H34C H 0.6309 0.8589 0.0403 0.045 Uiso 1 1 calc R
C35 C 0.7459(4) 0.7326(3) 0.0399(4) 0.0322(12) Uani 1 1 d .
H35A H 0.7853 0.7104 0.0860 0.048 Uiso 1 1 calc R
H35B H 0.7833 0.7464 -0.0075 0.048 Uiso 1 1 calc R
H35C H 0.6958 0.7077 0.0120 0.048 Uiso 1 1 calc R
C36 C 0.7820(4) 0.8199(3) 0.1403(4) 0.0335(12) Uani 1 1 d .
H36A H 0.7554 0.8534 0.1692 0.050 Uiso 1 1 calc R
H36B H 0.8260 0.8334 0.0986 0.050 Uiso 1 1 calc R
H36C H 0.8145 0.7950 0.1876 0.050 Uiso 1 1 calc R
C37 C 0.8369(4) 0.5476(3) 0.4255(4) 0.0357(13) Uani 1 1 d .
C38 C 0.8327(5) 0.4845(3) 0.3902(6) 0.059(2) Uani 1 1 d .
H38A H 0.8944 0.4668 0.4012 0.088 Uiso 1 1 calc R
H38B H 0.8122 0.4842 0.3244 0.088 Uiso 1 1 calc R
H38C H 0.7887 0.4622 0.4226 0.088 Uiso 1 1 calc R
C39 C 0.9098(4) 0.5807(3) 0.3787(5) 0.0420(15) Uani 1 1 d .
H39A H 0.9088 0.6217 0.3962 0.063 Uiso 1 1 calc R
H39B H 0.8961 0.5772 0.3121 0.063 Uiso 1 1 calc R
H39C H 0.9714 0.5643 0.3978 0.063 Uiso 1 1 calc R
C40 C 0.8624(4) 0.5483(4) 0.5275(6) 0.066(3) Uani 1 1 d .
H40A H 0.8649 0.5886 0.5494 0.100 Uiso 1 1 calc R
H40B H 0.9232 0.5300 0.5423 0.100 Uiso 1 1 calc R
H40C H 0.8156 0.5269 0.5574 0.100 Uiso 1 1 calc R
Cl1 Cl 0.36408(19) 0.42159(12) -0.14111(18) 0.0929(9) Uani 1 1 d .
Cl2 Cl -0.00706(11) 0.92513(7) 0.15366(13) 0.0509(4) Uani 1 1 d .
Cl3 Cl 0.65309(10) 0.92066(7) 0.77813(12) 0.0476(4) Uani 1 1 d .

loop_
_atom_site_aniso_label
_atom_site_aniso_U_11
_atom_site_aniso_U_22
_atom_site_aniso_U_33
_atom_site_aniso_U_23
_atom_site_aniso_U_13
_atom_site_aniso_U_12
Re1 0.01521(16) 0.02310(16) 0.01313(17) -0.00046(7) 0.00397(10) -0.00100(6)
P1 0.0245(6) 0.0366(7) 0.0212(7) -0.0023(5) 0.0018(5) 0.0023(5)
F1 0.0394(18) 0.054(2) 0.0242(18) -0.0107(15) 0.0017(14) -0.0036(15)
F2 0.0407(18) 0.0468(19) 0.033(2) 0.0059(15) -0.0021(14) -0.0043(15)
F3 0.0310(17) 0.057(2) 0.040(2) 0.0011(16) 0.0028(14) -0.0078(15)
F4 0.066(3) 0.0413(18) 0.030(2) 0.0032(15) -0.0029(18) 0.0095(17)
F5 0.0358(17) 0.0437(18) 0.0276(18) -0.0072(14) 0.0076(13) 0.0054(13)
F6 0.0244(16) 0.069(2) 0.040(2) -0.0162(18) -0.0004(14) 0.0054(15)
O1 0.0268(17) 0.0297(17) 0.028(2) 0.0111(15) 0.0110(15) -0.0006(14)
N1 0.026(2) 0.037(2) 0.034(3) -0.009(2) 0.0043(19) 0.0005(18)
N2 0.017(2) 0.036(2) 0.029(2) 0.0054(19) -0.0013(17) 0.0084(17)
N3 0.022(2) 0.039(2) 0.028(3) -0.010(2) 0.0063(18) -0.0005(18)
N4 0.0184(18) 0.029(2) 0.0085(19) 0.0001(15) 0.0022(14) -0.0039(15)
N5 0.0176(18) 0.0262(19) 0.017(2) -0.0039(16) 0.0062(15) -0.0018(15)
C1 0.024(2) 0.024(2) 0.022(3) -0.003(2) 0.0055(19) -0.0013(18)
C2 0.025(2) 0.032(3) 0.016(2) -0.0038(19) 0.0090(19) -0.007(2)
C3 0.019(2) 0.026(2) 0.023(3) 0.001(2) 0.0101(19) 0.0004(18)
C4 0.020(2) 0.034(3) 0.010(2) -0.0046(19) -0.0022(17) 0.0024(19)
C5 0.031(3) 0.032(3) 0.031(3) -0.014(2) -0.004(2) 0.004(2)
C6 0.072(5) 0.039(3) 0.028(3) -0.006(3) -0.002(3) 0.003(3)
C7 0.071(5) 0.057(4) 0.027(3) -0.012(3) 0.000(3) 0.012(3)
C8 0.049(4) 0.059(4) 0.045(4) -0.030(3) 0.008(3) -0.007(3)
C9 0.119(8) 0.044(4) 0.066(6) -0.021(4) 0.015(5) -0.013(4)
C10 0.084(5) 0.042(3) 0.036(4) -0.008(3) 0.016(3) -0.003(3)
C11 0.021(2) 0.030(2) 0.028(3) 0.002(2) -0.001(2) 0.0018(19)
C12 0.028(3) 0.052(3) 0.022(3) 0.011(2) 0.005(2) 0.004(2)
C13 0.033(3) 0.052(3) 0.032(3) 0.016(3) 0.001(2) -0.004(3)
C14 0.030(3) 0.033(3) 0.049(4) 0.012(3) -0.001(2) 0.009(2)
C15 0.028(3) 0.039(3) 0.032(3) 0.000(2) 0.004(2) 0.007(2)
C16 0.027(3) 0.037(3) 0.025(3) 0.007(2) 0.003(2) 0.007(2)
C17 0.022(2) 0.036(3) 0.018(3) -0.013(2) -0.0016(19) -0.0012(19)
C18 0.023(2) 0.037(3) 0.033(3) -0.007(2) 0.008(2) -0.004(2)
C19 0.028(3) 0.047(3) 0.019(3) -0.009(2) 0.005(2) 0.002(2)
C20 0.024(3) 0.039(3) 0.035(3) -0.018(2) -0.007(2) -0.001(2)
C21 0.026(3) 0.057(4) 0.041(4) -0.013(3) 0.004(2) -0.012(3)
C22 0.030(3) 0.058(4) 0.030(3) -0.013(3) 0.009(2) -0.006(3)
C23 0.020(2) 0.033(3) 0.020(3) 0.000(2) 0.0015(18) 0.0053(19)
C24 0.024(2) 0.032(3) 0.019(3) 0.009(2) -0.0009(19) 0.002(2)
C25 0.020(2) 0.026(2) 0.018(3) 0.0005(19) 0.0014(18) -0.0048(18)
C26 0.018(2) 0.028(2) 0.016(2) 0.0018(18) -0.0009(17) -0.0008(17)
C27 0.016(2) 0.025(2) 0.019(2) -0.0019(18) 0.0034(17) 0.0012(17)
C28 0.020(2) 0.023(2) 0.014(2) 0.0014(18) 0.0029(18) 0.0009(18)
C29 0.019(2) 0.028(2) 0.025(3) 0.004(2) 0.0065(19) 0.0026(18)
C30 0.026(3) 0.026(2) 0.026(3) 0.005(2) 0.010(2) 0.0047(19)
C31 0.019(2) 0.026(2) 0.030(3) 0.004(2) 0.0048(19) 0.0057(18)
C32 0.026(2) 0.022(2) 0.022(3) 0.0000(19) 0.0088(19) -0.0010(18)
C33 0.022(2) 0.031(2) 0.021(3) 0.006(2) 0.0035(19) -0.0042(19)
C34 0.029(3) 0.038(3) 0.024(3) 0.012(2) 0.004(2) -0.001(2)
C35 0.029(3) 0.047(3) 0.023(3) 0.005(2) 0.011(2) -0.001(2)
C36 0.029(3) 0.042(3) 0.030(3) 0.011(3) 0.003(2) -0.010(2)
C37 0.024(3) 0.037(3) 0.047(4) 0.017(3) 0.010(2) 0.007(2)
C38 0.043(4) 0.034(3) 0.107(7) 0.018(4) 0.043(4) 0.020(3)
C39 0.020(3) 0.042(3) 0.066(5) 0.016(3) 0.013(3) 0.007(2)
C40 0.024(3) 0.096(6) 0.078(6) 0.052(5) 0.004(3) 0.014(3)
Cl1 0.0978(17) 0.1088(18) 0.0760(16) -0.0727(15) 0.0273(13) -0.0271(14)
Cl2 0.0427(8) 0.0510(9) 0.0571(10) 0.0211(7) -0.0031(7) 0.0175(7)
Cl3 0.0329(7) 0.0557(9) 0.0519(10) -0.0306(7) -0.0054(6) -0.0032(6)

loop_
_atom_type_symbol
_atom_type_description
_atom_type_scat_dispersion_real
_atom_type_scat_dispersion_imag
_atom_type_scat_source
C C 0.0181 0.0091 'International Tables Vol C Tables 4.2.6.8 and 6.1.1.4'
H H 0.0000 0.0000 'International Tables Vol C Tables 4.2.6.8 and 6.1.1.4'
N N 0.0311 0.0180 'International Tables Vol C Tables 4.2.6.8 and 6.1.1.4'
O O 0.0492 0.0322 'International Tables Vol C Tables 4.2.6.8 and 6.1.1.4'
F F 0.0727 0.0534 'International Tables Vol C Tables 4.2.6.8 and 6.1.1.4'
P P 0.2955 0.4335 'International Tables Vol C Tables 4.2.6.8 and 6.1.1.4'
Cl Cl 0.3639 0.7018 'International Tables Vol C Tables 4.2.6.8 and 6.1.1.4'
Re Re -5.2083 5.8923 'International Tables Vol C Tables 4.2.6.8 and 6.1.1.4'

loop_
_geom_angle_atom_site_label_1
_geom_angle_atom_site_label_2
_geom_angle_atom_site_label_3
_geom_angle
F1 P1 F5 179.1(2)
F2 P1 F1 89.6(2)
F2 P1 F5 89.86(19)
F3 P1 F1 89.95(19)
F3 P1 F2 90.01(19)
F3 P1 F4 89.4(2)
F3 P1 F5 90.69(19)
F3 P1 F6 179.6(2)
F4 P1 F1 90.4(2)
F4 P1 F2 179.4(2)
F4 P1 F5 90.2(2)
F4 P1 F6 90.7(2)
F6 P1 F1 89.71(19)
F6 P1 F2 89.8(2)
F6 P1 F5 89.64(19)
O1 C4 Re1 176.6(4)
N1 C1 Re1 176.5(5)
N2 C2 Re1 176.0(4)
N2 C11 C16 119.7(5)
N3 C3 Re1 175.8(4)
N3 C17 C18 118.9(5)
N4 C23 H23 118.5
N4 C23 C24 123.0(4)
N4 C27 C26 120.8(4)
N4 C27 C28 115.3(4)
N5 Re1 N4 74.72(15)
N5 C28 C27 114.8(4)
N5 C28 C29 122.0(4)
N5 C32 H32 118.7
C1 Re1 N4 87.50(17)
C1 Re1 N5 87.53(17)
C1 Re1 C3 173.60(18)
C1 N1 C5 174.3(6)
C2 Re1 N4 94.83(17)
C2 Re1 N5 169.55(17)
C2 Re1 C1 92.4(2)
C2 Re1 C3 91.90(19)
C2 N2 C11 169.7(5)
C3 Re1 N4 87.46(16)
C3 Re1 N5 87.34(17)
C3 N3 C17 174.8(5)
C4 Re1 N4 172.22(17)
C4 Re1 N5 97.79(17)
C4 Re1 C1 90.07(19)
C4 Re1 C2 92.66(19)
C4 Re1 C3 94.42(19)
C5 C6 H6 120.7
C5 C10 C9 118.5(7)
C5 C10 H10 120.8
C6 C5 N1 119.2(5)
C6 C7 H7 119.4
C7 C6 C5 118.5(6)
C7 C6 H6 120.7
C7 C8 C9 120.8(6)
C7 C8 Cl1 120.3(6)
C8 C7 C6 121.1(7)
C8 C7 H7 119.4
C8 C9 H9 120.3
C9 C8 Cl1 118.8(6)
C9 C10 H10 120.8
C10 C5 N1 119.2(6)
C10 C5 C6 121.5(6)
C10 C9 C8 119.4(7)
C10 C9 H9 120.3
C11 C12 H12 120.1
C11 C12 C13 119.7(5)
C11 C16 H16 120.5
C12 C11 N2 119.2(5)
C12 C11 C16 121.1(5)
C12 C13 H13 120.7
C13 C12 H12 120.1
C13 C14 Cl2 119.2(5)
C14 C13 C12 118.6(6)
C14 C13 H13 120.7
C14 C15 H15 120.4
C14 C15 C16 119.3(6)
C15 C14 C13 122.2(5)
C15 C14 Cl2 118.6(5)
C15 C16 C11 119.0(5)
C15 C16 H16 120.5
C16 C15 H15 120.4
C17 C18 H18 120.6
C17 C18 C19 118.9(5)
C17 C22 C21 119.1(5)
C17 C22 H22 120.4
C18 C19 H19 120.6
C19 C18 H18 120.6
C19 C20 Cl3 117.9(5)
C20 C19 C18 118.7(5)
C20 C19 H19 120.6
C20 C21 H21 120.6
C20 C21 C22 118.8(5)
C21 C20 C19 122.7(5)
C21 C20 Cl3 119.3(4)
C21 C22 H22 120.4
C22 C17 N3 119.4(5)
C22 C17 C18 121.7(5)
C22 C21 H21 120.6
C23 N4 Re1 125.0(3)
C23 N4 C27 118.2(4)
C23 C24 H24 120.0
C23 C24 C25 120.0(5)
C24 C23 H23 118.5
C24 C25 C33 122.6(4)
C25 C24 H24 120.0
C25 C26 H26 119.2
C25 C33 C34 111.6(4)
C25 C33 C35 107.9(4)
C25 C33 C36 109.0(4)
C26 C25 C24 116.3(4)
C26 C25 C33 121.1(4)
C26 C27 C28 123.6(4)
C27 N4 Re1 116.8(3)
C27 C26 C25 121.6(4)
C27 C26 H26 119.2
C28 N5 Re1 117.9(3)
C28 N5 C32 117.7(4)
C28 C29 H29 120.1
C29 C28 C27 123.1(4)
C29 C30 C31 116.8(5)
C29 C30 C37 123.2(5)
C30 C29 C28 119.9(4)
C30 C29 H29 120.1
C30 C31 H31 119.5
C30 C37 C38 107.5(5)
C31 C30 C37 119.9(4)
C31 C32 N5 122.5(4)
C31 C32 H32 118.7
C32 N5 Re1 124.4(3)
C32 C31 C30 121.0(5)
C32 C31 H31 119.5
C33 C34 H34A 109.5
C33 C34 H34B 109.5
C33 C34 H34C 109.5
C33 C35 H35A 109.5
C33 C35 H35B 109.5
C33 C35 H35C 109.5
C33 C36 H36A 109.5
C33 C36 H36B 109.5
C33 C36 H36C 109.5
C34 C33 C35 109.1(4)
C34 C33 C36 109.8(4)
H34A C34 H34B 109.5
H34A C34 H34C 109.5
H34B C34 H34C 109.5
H35A C35 H35B 109.5
H35A C35 H35C 109.5
H35B C35 H35C 109.5
C36 C33 C35 109.5(4)
H36A C36 H36B 109.5
H36A C36 H36C 109.5
H36B C36 H36C 109.5
C37 C38 H38A 109.5
C37 C38 H38B 109.5
C37 C38 H38C 109.5
C37 C39 H39A 109.5
C37 C39 H39B 109.5
C37 C39 H39C 109.5
C37 C40 H40A 109.5
C37 C40 H40B 109.5
C37 C40 H40C 109.5
H38A C38 H38B 109.5
H38A C38 H38C 109.5
H38B C38 H38C 109.5
C39 C37 C30 111.8(4)
C39 C37 C38 108.9(5)
H39A C39 H39B 109.5
H39A C39 H39C 109.5
H39B C39 H39C 109.5
C40 C37 C30 109.0(5)
C40 C37 C38 110.0(6)
C40 C37 C39 109.6(6)
H40A C40 H40B 109.5
H40A C40 H40C 109.5
H40B C40 H40C 109.5

loop_
_geom_bond_atom_site_label_1
_geom_bond_atom_site_label_2
_geom_bond_distance
Re1 N4 2.179(4)
Re1 N5 2.154(4)
Re1 C1 2.020(5)
Re1 C2 1.985(5)
Re1 C3 2.038(5)
Re1 C4 1.911(5)
P1 F1 1.610(3)
P1 F2 1.609(4)
P1 F3 1.596(3)
P1 F4 1.599(4)
P1 F5 1.610(3)
P1 F6 1.599(3)
O1 C4 1.154(6)
N1 C1 1.157(7)
N1 C5 1.394(7)
N2 C2 1.157(7)
N2 C11 1.387(6)
N3 C3 1.157(7)
N3 C17 1.393(6)
N4 C23 1.341(6)
N4 C27 1.358(6)
N5 C28 1.354(6)
N5 C32 1.358(6)
C5 C6 1.385(9)
C5 C10 1.378(9)
C6 H6 0.9500
C6 C7 1.373(9)
C7 H7 0.9500
C7 C8 1.340(11)
C8 C9 1.392(12)
C8 Cl1 1.732(6)
C9 H9 0.9500
C9 C10 1.389(10)
C10 H10 0.9500
C11 C12 1.376(8)
C11 C16 1.399(7)
C12 H12 0.9500
C12 C13 1.395(9)
C13 H13 0.9500
C13 C14 1.386(9)
C14 C15 1.371(9)
C14 Cl2 1.743(5)
C15 H15 0.9500
C15 C16 1.393(8)
C16 H16 0.9500
C17 C18 1.397(7)
C17 C22 1.374(8)
C18 H18 0.9500
C18 C19 1.398(8)
C19 H19 0.9500
C19 C20 1.380(8)
C20 C21 1.370(9)
C20 Cl3 1.745(5)
C21 H21 0.9500
C21 C22 1.408(9)
C22 H22 0.9500
C23 H23 0.9500
C23 C24 1.373(7)
C24 H24 0.9500
C24 C25 1.397(7)
C25 C26 1.387(7)
C25 C33 1.528(7)
C26 H26 0.9500
C26 C27 1.385(7)
C27 C28 1.479(7)
C28 C29 1.397(7)
C29 H29 0.9500
C29 C30 1.390(7)
C30 C31 1.399(7)
C30 C37 1.537(7)
C31 H31 0.9500
C31 C32 1.357(7)
C32 H32 0.9500
C33 C34 1.532(7)
C33 C35 1.539(8)
C33 C36 1.537(7)
C34 H34A 0.9800
C34 H34B 0.9800
C34 H34C 0.9800
C35 H35A 0.9800
C35 H35B 0.9800
C35 H35C 0.9800
C36 H36A 0.9800
C36 H36B 0.9800
C36 H36C 0.9800
C37 C38 1.541(9)
C37 C39 1.524(8)
C37 C40 1.504(11)
C38 H38A 0.9800
C38 H38B 0.9800
C38 H38C 0.9800
C39 H39A 0.9800
C39 H39B 0.9800
C39 H39C 0.9800
C40 H40A 0.9800
C40 H40B 0.9800
C40 H40C 0.9800

loop_
_platon_squeeze_void_nr
_platon_squeeze_void_average_x
_platon_squeeze_void_average_y
_platon_squeeze_void_average_z
_platon_squeeze_void_volume
_platon_squeeze_void_count_electrons
_platon_squeeze_void_content
1 0.000 0.500 0.000 484 102
;
;
2 0.500 1.000 0.500 484 102
;
;
